data_4119870
loop_
_publ_author_name
'Randara Pulukkody'
'Samuel J. Kyran'
'Ryan D. Bethel'
'Chung-Hung Hsieh'
'Michael B. Hall'
'Donald J. Darensbourg'
'Marcetta Y. Darensbourg'

_publ_section_title
;
 Carbon Monoxide Induced Reductive Elimination of Disulfide in an
 N-Heterocyclic Carbene (NHC)/ Thiolate Dinitrosyl Iron Complex (DNIC)
;
_journal_name_full 'Journal of the American Chemical Society'
_journal_page_first 8423
_journal_page_last 8430
_journal_paper_doi 10.1021/ja403916v
_journal_volume 135
_journal_year 2013
_chemical_formula_sum 'C22 H26 Fe N4 O3'
_chemical_formula_weight 450.32
_chemical_name_systematic
; 
 ? 
;
_space_group_IT_number 14
_symmetry_cell_setting monoclinic
_symmetry_space_group_name_Hall '-P 2ybc'
_symmetry_space_group_name_H-M 'P 1 21/c 1'
_atom_sites_solution_hydrogens geom
_atom_sites_solution_primary direct
_atom_sites_solution_secondary difmap
_audit_creation_method SHELXL-97
_cell_angle_alpha 90.00
_cell_angle_beta 106.007(3)
_cell_angle_gamma 90.00
_cell_formula_units_Z 4
_cell_length_a 18.767(5)
_cell_length_b 7.5444(19)
_cell_length_c 16.488(4)
_cell_measurement_temperature 110(2)
_cell_measurement_theta_max 27.50
_cell_measurement_theta_min 2.25
_cell_volume 2244.0(10)
_computing_cell_refinement 'Bruker APEXII'
_computing_data_collection 'Bruker APEXII'
_computing_data_reduction 'Bruker SAINT'
_computing_molecular_graphics 'Bruker SHELXTL'
_computing_publication_material 'Bruker SHELXTL'
_computing_structure_refinement 'SHELXL-97 (Sheldrick, 1997)'
_computing_structure_solution 'SHELXS-97 (Sheldrick, 1990)'
_diffrn_ambient_temperature 110(2)
_diffrn_measured_fraction_theta_full 0.990
_diffrn_measured_fraction_theta_max 0.990
_diffrn_measurement_device_type 'Bruker APEX-II CCD'
_diffrn_measurement_method '\f and \w scans'
_diffrn_radiation_monochromator graphite
_diffrn_radiation_source 'fine-focus sealed tube'
_diffrn_radiation_type MoK\a
_diffrn_radiation_wavelength 0.71073
_diffrn_reflns_av_R_equivalents 0.0423
_diffrn_reflns_av_sigmaI/netI 0.0328
_diffrn_reflns_limit_h_max 24
_diffrn_reflns_limit_h_min -25
_diffrn_reflns_limit_k_max 10
_diffrn_reflns_limit_k_min -9
_diffrn_reflns_limit_l_max 21
_diffrn_reflns_limit_l_min -22
_diffrn_reflns_number 25673
_diffrn_reflns_theta_full 28.40
_diffrn_reflns_theta_max 28.40
_diffrn_reflns_theta_min 2.26
_exptl_absorpt_coefficient_mu 0.701
_exptl_absorpt_correction_T_max 0.9658
_exptl_absorpt_correction_T_min 0.8724
_exptl_absorpt_correction_type multi-scan
_exptl_absorpt_process_details sadabs
_exptl_crystal_colour brown
_exptl_crystal_density_diffrn 1.333
_exptl_crystal_description block
_exptl_crystal_F_000 944
_exptl_crystal_size_max 0.20
_exptl_crystal_size_mid 0.10
_exptl_crystal_size_min 0.05
_refine_diff_density_max 0.560
_refine_diff_density_min -1.003
_refine_diff_density_rms 0.055
_refine_ls_extinction_method none
_refine_ls_goodness_of_fit_ref 1.044
_refine_ls_hydrogen_treatment constr
_refine_ls_matrix_type full
_refine_ls_number_parameters 277
_refine_ls_number_reflns 5561
_refine_ls_number_restraints 0
_refine_ls_restrained_S_all 1.044
_refine_ls_R_factor_all 0.0515
_refine_ls_R_factor_gt 0.0389
_refine_ls_shift/su_max 0.001
_refine_ls_shift/su_mean 0.000
_refine_ls_structure_factor_coef Fsqd
_refine_ls_weighting_details 'calc w=1/[\s^2^(Fo^2^)+(0.0470P)^2^+1.2603P] where P=(Fo^2^+2Fc^2^)/3'
_refine_ls_weighting_scheme calc
_refine_ls_wR_factor_gt 0.0994
_refine_ls_wR_factor_ref 0.1069
_reflns_number_gt 4512
_reflns_number_total 5561
_reflns_threshold_expression >2sigma(I)
_cod_data_source_file ja403916v_si_002_1.cif
_cod_data_source_block datax
_cod_original_cell_volume 2243.9(10)
_cod_database_code 4119870

loop_
_symmetry_equiv_pos_as_xyz
'x, y, z'
'-x, y+1/2, -z+1/2'
'-x, -y, -z'
'x, -y-1/2, z-1/2'

loop_
_atom_site_label
_atom_site_type_symbol
_atom_site_fract_x
_atom_site_fract_y
_atom_site_fract_z
_atom_site_U_iso_or_equiv
_atom_site_adp_type
_atom_site_occupancy
_atom_site_symmetry_multiplicity
_atom_site_calc_flag
_atom_site_refinement_flags
Fe1 Fe 0.750768(14) 1.09273(3) 0.059547(18) 0.03221(10) Uani 1 1 d .
N1 N 0.68095(9) 1.2301(2) 0.05580(11) 0.0343(4) Uani 1 1 d .
N2 N 0.76035(10) 1.0201(2) -0.03492(11) 0.0378(4) Uani 1 1 d .
O1 O 0.63593(9) 1.3417(2) 0.04773(13) 0.0602(5) Uani 1 1 d .
O2 O 0.76792(11) 0.9865(2) -0.10091(9) 0.0552(4) Uani 1 1 d .
C1 C 0.83634(9) 1.1886(2) 0.11551(11) 0.0258(3) Uani 1 1 d .
O3 O 0.89023(8) 1.2632(2) 0.14639(10) 0.0475(4) Uani 1 1 d .
C2 C 0.74602(9) 0.8801(2) 0.13015(10) 0.0237(3) Uani 1 1 d .
C3 C 0.77870(11) 0.6052(2) 0.19878(13) 0.0350(4) Uani 1 1 d .
H3A H 0.8174 0.5840 0.2506 0.042 Uiso 1 1 calc R
H3B H 0.7695 0.4970 0.1657 0.042 Uiso 1 1 calc R
C4 C 0.70810(11) 0.6735(3) 0.21670(13) 0.0358(4) Uani 1 1 d .
H4A H 0.6682 0.5878 0.1998 0.043 Uiso 1 1 calc R
H4B H 0.7163 0.7009 0.2761 0.043 Uiso 1 1 calc R
C5 C 0.86629(9) 0.7552(2) 0.12717(11) 0.0253(3) Uani 1 1 d .
C6 C 0.86836(11) 0.6855(2) 0.04940(12) 0.0300(4) Uani 1 1 d .
C7 C 0.93492(12) 0.6982(3) 0.02768(13) 0.0376(4) Uani 1 1 d .
H7 H 0.9375 0.6524 -0.0238 0.045 Uiso 1 1 calc R
C8 C 0.99728(11) 0.7766(3) 0.08029(15) 0.0401(5) Uani 1 1 d .
C9 C 0.99346(10) 0.8397(3) 0.15770(14) 0.0370(4) Uani 1 1 d .
H9 H 1.0354 0.8910 0.1938 0.044 Uiso 1 1 calc R
C10 C 0.92910(10) 0.8288(2) 0.18314(12) 0.0297(4) Uani 1 1 d .
C11 C 0.92737(12) 0.8945(3) 0.26893(13) 0.0411(5) Uani 1 1 d .
H11A H 0.9284 0.7952 0.3056 0.062 Uiso 1 1 calc R
H11B H 0.8829 0.9616 0.2638 0.062 Uiso 1 1 calc R
H11C H 0.9697 0.9685 0.2920 0.062 Uiso 1 1 calc R
C12 C 0.80201(13) 0.5979(3) -0.00920(13) 0.0388(5) Uani 1 1 d .
H12A H 0.8060 0.6036 -0.0659 0.058 Uiso 1 1 calc R
H12B H 0.7578 0.6581 -0.0061 0.058 Uiso 1 1 calc R
H12C H 0.7998 0.4762 0.0069 0.058 Uiso 1 1 calc R
C13 C 1.06779(14) 0.7939(4) 0.0535(2) 0.0624(7) Uani 1 1 d .
H13A H 1.0636 0.7247 0.0035 0.094 Uiso 1 1 calc R
H13B H 1.1090 0.7519 0.0979 0.094 Uiso 1 1 calc R
H13C H 1.0756 0.9160 0.0419 0.094 Uiso 1 1 calc R
C14 C 0.62731(10) 0.9386(2) 0.16340(11) 0.0265(3) Uani 1 1 d .
C15 C 0.55881(10) 0.8831(2) 0.11203(12) 0.0299(4) Uani 1 1 d .
C16 C 0.49636(11) 0.9825(3) 0.11269(13) 0.0356(4) Uani 1 1 d .
H16 H 0.4503 0.9473 0.0787 0.043 Uiso 1 1 calc R
C17 C 0.50093(11) 1.1328(3) 0.16280(13) 0.0368(4) Uani 1 1 d .
C18 C 0.56996(12) 1.1806(3) 0.21463(13) 0.0371(4) Uani 1 1 d .
H18 H 0.5736 1.2794 0.2493 0.045 Uiso 1 1 calc R
C19 C 0.63378(11) 1.0855(2) 0.21634(12) 0.0317(4) Uani 1 1 d .
C20 C 0.70731(12) 1.1407(3) 0.27476(14) 0.0450(5) Uani 1 1 d .
H20A H 0.7335 1.0378 0.3016 0.067 Uiso 1 1 calc R
H20B H 0.6991 1.2199 0.3169 0.067 Uiso 1 1 calc R
H20C H 0.7361 1.1997 0.2429 0.067 Uiso 1 1 calc R
C21 C 0.55110(12) 0.7182(3) 0.05892(14) 0.0408(5) Uani 1 1 d .
H21A H 0.5499 0.6161 0.0933 0.061 Uiso 1 1 calc R
H21B H 0.5925 0.7091 0.0356 0.061 Uiso 1 1 calc R
H21C H 0.5060 0.7241 0.0140 0.061 Uiso 1 1 calc R
C22 C 0.43310(13) 1.2412(4) 0.16097(17) 0.0558(6) Uani 1 1 d .
H22A H 0.4341 1.2750 0.2174 0.084 Uiso 1 1 calc R
H22B H 0.3894 1.1722 0.1368 0.084 Uiso 1 1 calc R
H22C H 0.4325 1.3457 0.1275 0.084 Uiso 1 1 calc R
N3 N 0.79820(8) 0.75279(19) 0.15045(9) 0.0266(3) Uani 1 1 d .
N4 N 0.69169(8) 0.8351(2) 0.16446(9) 0.0276(3) Uani 1 1 d .

loop_
_atom_site_aniso_label
_atom_site_aniso_U_11
_atom_site_aniso_U_22
_atom_site_aniso_U_33
_atom_site_aniso_U_23
_atom_site_aniso_U_13
_atom_site_aniso_U_12
Fe1 0.02870(15) 0.02518(15) 0.04580(18) 0.01253(11) 0.01539(12) 0.00541(10)
N1 0.0269(8) 0.0271(8) 0.0472(10) 0.0032(7) 0.0073(7) 0.0013(6)
N2 0.0452(10) 0.0284(8) 0.0373(9) 0.0052(7) 0.0073(7) -0.0035(7)
O1 0.0405(9) 0.0397(9) 0.0971(14) 0.0057(9) 0.0137(9) 0.0164(7)
O2 0.0885(13) 0.0483(10) 0.0272(8) -0.0037(7) 0.0130(8) -0.0070(9)
C1 0.0261(8) 0.0237(8) 0.0271(8) 0.0017(7) 0.0063(7) 0.0015(7)
O3 0.0398(8) 0.0421(8) 0.0534(9) -0.0026(7) 0.0004(7) -0.0072(7)
C2 0.0238(8) 0.0229(8) 0.0244(8) -0.0004(6) 0.0065(6) 0.0003(6)
C3 0.0365(10) 0.0275(9) 0.0451(11) 0.0128(8) 0.0180(9) 0.0059(8)
C4 0.0367(10) 0.0338(10) 0.0409(10) 0.0148(8) 0.0174(8) 0.0055(8)
C5 0.0254(8) 0.0206(8) 0.0313(9) 0.0048(7) 0.0101(7) 0.0046(6)
C6 0.0373(10) 0.0218(8) 0.0320(9) 0.0054(7) 0.0117(8) 0.0058(7)
C7 0.0496(12) 0.0305(10) 0.0402(10) 0.0075(8) 0.0248(9) 0.0099(8)
C8 0.0355(10) 0.0314(10) 0.0606(13) 0.0169(9) 0.0254(10) 0.0100(8)
C9 0.0253(9) 0.0315(9) 0.0521(12) 0.0084(9) 0.0070(8) 0.0031(7)
C10 0.0282(9) 0.0253(8) 0.0341(9) 0.0044(7) 0.0059(7) 0.0059(7)
C11 0.0415(11) 0.0421(11) 0.0348(10) -0.0039(9) 0.0022(9) 0.0031(9)
C12 0.0521(12) 0.0294(10) 0.0325(10) -0.0009(8) 0.0078(9) 0.0009(8)
C13 0.0496(14) 0.0540(15) 0.100(2) 0.0224(14) 0.0479(15) 0.0107(11)
C14 0.0274(8) 0.0267(8) 0.0291(9) 0.0047(7) 0.0138(7) 0.0029(7)
C15 0.0306(9) 0.0308(9) 0.0303(9) -0.0006(7) 0.0121(7) 0.0017(7)
C16 0.0272(9) 0.0441(11) 0.0373(10) -0.0021(9) 0.0120(8) 0.0018(8)
C17 0.0350(10) 0.0444(11) 0.0363(10) -0.0008(8) 0.0188(8) 0.0093(8)
C18 0.0469(11) 0.0343(10) 0.0353(10) -0.0052(8) 0.0200(9) 0.0040(9)
C19 0.0343(9) 0.0326(9) 0.0302(9) -0.0001(7) 0.0124(7) -0.0007(7)
C20 0.0452(12) 0.0424(12) 0.0429(12) -0.0095(9) 0.0046(10) -0.0028(9)
C21 0.0393(11) 0.0367(11) 0.0435(11) -0.0087(9) 0.0068(9) 0.0012(8)
C22 0.0457(13) 0.0691(17) 0.0592(15) -0.0109(13) 0.0253(11) 0.0196(12)
N3 0.0262(7) 0.0238(7) 0.0316(8) 0.0056(6) 0.0107(6) 0.0030(6)
N4 0.0276(7) 0.0261(7) 0.0314(8) 0.0064(6) 0.0118(6) 0.0039(6)

loop_
_atom_type_symbol
_atom_type_description
_atom_type_scat_dispersion_real
_atom_type_scat_dispersion_imag
_atom_type_scat_source
C C 0.0033 0.0016 'International Tables Vol C Tables 4.2.6.8 and 6.1.1.4'
H H 0.0000 0.0000 'International Tables Vol C Tables 4.2.6.8 and 6.1.1.4'
N N 0.0061 0.0033 'International Tables Vol C Tables 4.2.6.8 and 6.1.1.4'
O O 0.0106 0.0060 'International Tables Vol C Tables 4.2.6.8 and 6.1.1.4'
Fe Fe 0.3463 0.8444 'International Tables Vol C Tables 4.2.6.8 and 6.1.1.4'

loop_
_geom_angle_atom_site_label_1
_geom_angle_atom_site_label_2
_geom_angle_atom_site_label_3
_geom_angle
N1 Fe1 N2 116.58(8)
N1 Fe1 C1 110.95(8)
N2 Fe1 C1 107.34(8)
N1 Fe1 C2 111.21(8)
N2 Fe1 C2 107.87(7)
C1 Fe1 C2 101.78(7)
O1 N1 Fe1 171.48(17)
O2 N2 Fe1 173.85(16)
O3 C1 Fe1 173.66(16)
N4 C2 N3 107.48(14)
N4 C2 Fe1 127.67(12)
N3 C2 Fe1 124.84(12)
N3 C3 C4 102.04(14)
N4 C4 C3 102.63(14)
C10 C5 C6 121.64(16)
C10 C5 N3 118.75(15)
C6 C5 N3 119.61(16)
C7 C6 C5 117.62(18)
C7 C6 C12 120.49(18)
C5 C6 C12 121.89(17)
C8 C7 C6 122.10(19)
C9 C8 C7 118.42(18)
C9 C8 C13 120.9(2)
C7 C8 C13 120.7(2)
C8 C9 C10 122.04(19)
C9 C10 C5 118.09(17)
C9 C10 C11 120.70(18)
C5 C10 C11 121.21(17)
C19 C14 C15 121.69(16)
C19 C14 N4 119.82(16)
C15 C14 N4 118.40(16)
C16 C15 C14 118.02(17)
C16 C15 C21 120.20(18)
C14 C15 C21 121.76(17)
C17 C16 C15 121.92(18)
C18 C17 C16 118.11(18)
C18 C17 C22 120.7(2)
C16 C17 C22 121.1(2)
C17 C18 C19 122.06(18)
C18 C19 C14 118.15(18)
C18 C19 C20 120.12(18)
C14 C19 C20 121.73(17)
C2 N3 C5 124.46(14)
C2 N3 C3 113.67(14)
C5 N3 C3 121.86(14)
C2 N4 C14 126.39(15)
C2 N4 C4 113.30(14)
C14 N4 C4 119.77(14)

loop_
_geom_bond_atom_site_label_1
_geom_bond_atom_site_label_2
_geom_bond_distance
Fe1 N1 1.6584(16)
Fe1 N2 1.7066(19)
Fe1 C1 1.7711(18)
Fe1 C2 1.9984(17)
N1 O1 1.174(2)
N2 O2 1.164(2)
C1 O3 1.147(2)
C2 N4 1.339(2)
C2 N3 1.346(2)
C3 N3 1.473(2)
C3 C4 1.524(3)
C4 N4 1.475(2)
C5 C10 1.396(3)
C5 C6 1.396(3)
C5 N3 1.432(2)
C6 C7 1.394(3)
C6 C12 1.502(3)
C7 C8 1.383(3)
C8 C9 1.382(3)
C8 C13 1.512(3)
C9 C10 1.386(3)
C10 C11 1.507(3)
C14 C19 1.395(3)
C14 C15 1.395(3)
C14 N4 1.435(2)
C15 C16 1.394(3)
C15 C21 1.505(3)
C16 C17 1.392(3)
C17 C18 1.389(3)
C17 C22 1.506(3)
C18 C19 1.390(3)
C19 C20 1.508(3)

loop_
_geom_torsion_atom_site_label_1
_geom_torsion_atom_site_label_2
_geom_torsion_atom_site_label_3
_geom_torsion_atom_site_label_4
_geom_torsion
N2 Fe1 N1 O1 -62.0(12)
C1 Fe1 N1 O1 61.3(12)
C2 Fe1 N1 O1 173.8(12)
N1 Fe1 N2 O2 62.4(16)
C1 Fe1 N2 O2 -62.7(16)
C2 Fe1 N2 O2 -171.7(16)
N1 Fe1 C1 O3 -58.1(15)
N2 Fe1 C1 O3 70.3(15)
C2 Fe1 C1 O3 -176.5(15)
N1 Fe1 C2 N4 6.88(18)
N2 Fe1 C2 N4 -122.14(16)
C1 Fe1 C2 N4 125.09(16)
N1 Fe1 C2 N3 -174.36(14)
N2 Fe1 C2 N3 56.63(16)
C1 Fe1 C2 N3 -56.14(16)
N3 C3 C4 N4 8.8(2)
C10 C5 C6 C7 -2.5(3)
N3 C5 C6 C7 177.05(15)
C10 C5 C6 C12 176.89(16)
N3 C5 C6 C12 -3.5(2)
C5 C6 C7 C8 -0.1(3)
C12 C6 C7 C8 -179.52(18)
C6 C7 C8 C9 1.8(3)
C6 C7 C8 C13 -177.85(19)
C7 C8 C9 C10 -1.0(3)
C13 C8 C9 C10 178.67(19)
C8 C9 C10 C5 -1.5(3)
C8 C9 C10 C11 178.35(18)
C6 C5 C10 C9 3.3(3)
N3 C5 C10 C9 -176.28(16)
C6 C5 C10 C11 -176.55(17)
N3 C5 C10 C11 3.9(2)
C19 C14 C15 C16 2.1(3)
N4 C14 C15 C16 178.72(16)
C19 C14 C15 C21 -176.14(18)
N4 C14 C15 C21 0.5(3)
C14 C15 C16 C17 -0.2(3)
C21 C15 C16 C17 178.13(19)
C15 C16 C17 C18 -1.5(3)
C15 C16 C17 C22 178.4(2)
C16 C17 C18 C19 1.3(3)
C22 C17 C18 C19 -178.6(2)
C17 C18 C19 C14 0.6(3)
C17 C18 C19 C20 -179.0(2)
C15 C14 C19 C18 -2.3(3)
N4 C14 C19 C18 -178.86(16)
C15 C14 C19 C20 177.20(18)
N4 C14 C19 C20 0.7(3)
N4 C2 N3 C5 -178.33(15)
Fe1 C2 N3 C5 2.7(2)
N4 C2 N3 C3 2.6(2)
Fe1 C2 N3 C3 -176.39(13)
C10 C5 N3 C2 92.5(2)
C6 C5 N3 C2 -87.1(2)
C10 C5 N3 C3 -88.4(2)
C6 C5 N3 C3 92.0(2)
C4 C3 N3 C2 -7.6(2)
C4 C3 N3 C5 173.32(16)
N3 C2 N4 C14 175.61(16)
Fe1 C2 N4 C14 -5.4(3)
N3 C2 N4 C4 4.0(2)
Fe1 C2 N4 C4 -177.02(13)
C19 C14 N4 C2 -75.3(2)
C15 C14 N4 C2 108.0(2)
C19 C14 N4 C4 95.8(2)
C15 C14 N4 C4 -80.9(2)
C3 C4 N4 C2 -8.5(2)
C3 C4 N4 C14 179.33(16)
